data_7019367
loop_
_publ_author_name
'Vidjayacoumar, Balamurugan'
'Ilango, Sougandi'
'Ray, Matthew J.'
'Chu, Terry'
'Kolpin, Kristopher B.'
'Andreychuk, Nicholas R.'
'Cruz, Carlos A.'
'Emslie, David J. H.'
'Jenkins, Hilary A.'
'Britten, James F.'

_publ_section_title
;
 Rigid NON- and NSN-ligand complexes of tetravalent and trivalent uranium:
 comparison of U-OAr(2) and U-SAr(2) bonding.
;
_journal_issue 26
_journal_name_full 'Dalton transactions (Cambridge, England : 2003)'
_journal_page_first 8175
_journal_page_last 8189
_journal_paper_doi 10.1039/c2dt30247k
_journal_volume 41
_journal_year 2012
_chemical_formula_moiety 'C59 H92 Cl2 Li N2 O6 S U'
_chemical_formula_sum 'C59 H92 Cl2 Li N2 O6 S U'
_chemical_formula_weight 1273.28
_chemical_name_systematic
;
?
;
_space_group_IT_number 61
_symmetry_cell_setting orthorhombic
_symmetry_space_group_name_Hall '-P 2ac 2ab'
_symmetry_space_group_name_H-M 'P b c a'
_atom_sites_solution_hydrogens geom
_atom_sites_solution_primary direct
_atom_sites_solution_secondary difmap
_audit_creation_method SHELXL-97
_cell_angle_alpha 90.00
_cell_angle_beta 90.00
_cell_angle_gamma 90.00
_cell_formula_units_Z 8
_cell_length_a 24.5716(11)
_cell_length_b 20.4781(10)
_cell_length_c 24.9710(12)
_cell_measurement_reflns_used 5406
_cell_measurement_temperature 120(2)
_cell_measurement_theta_max 20.22
_cell_measurement_theta_min 2.53
_cell_volume 12564.9(10)
_computing_cell_refinement 'Bruker APEX2'
_computing_data_collection 'Bruker APEX2'
_computing_data_reduction 'Bruker SAINT'
_computing_molecular_graphics 'Bruker SHELXTL'
_computing_publication_material 'Bruker SHELXTL'
_computing_structure_refinement 'SHELXL-97 (Sheldrick, 2008)'
_computing_structure_solution 'SHELXS-97 (Sheldrick, 2008)'
_diffrn_ambient_temperature 120(2)
_diffrn_measured_fraction_theta_full 0.998
_diffrn_measured_fraction_theta_max 0.998
_diffrn_measurement_device_type 'CCD area detector'
_diffrn_measurement_method 'phi and omega scans'
_diffrn_radiation_monochromator graphite
_diffrn_radiation_source 'fine-focus sealed tube'
_diffrn_radiation_type MoK\a
_diffrn_radiation_wavelength 0.71073
_diffrn_reflns_av_R_equivalents 0.1803
_diffrn_reflns_av_sigmaI/netI 0.0792
_diffrn_reflns_limit_h_max 14
_diffrn_reflns_limit_h_min -29
_diffrn_reflns_limit_k_max 23
_diffrn_reflns_limit_k_min -24
_diffrn_reflns_limit_l_max 29
_diffrn_reflns_limit_l_min -29
_diffrn_reflns_number 142930
_diffrn_reflns_theta_full 25.22
_diffrn_reflns_theta_max 25.22
_diffrn_reflns_theta_min 2.08
_exptl_absorpt_coefficient_mu 2.748
_exptl_absorpt_correction_T_max 0.7707
_exptl_absorpt_correction_T_min 0.5831
_exptl_absorpt_correction_type numerical
_exptl_absorpt_process_details SADABS
_exptl_crystal_colour black
_exptl_crystal_density_diffrn 1.346
_exptl_crystal_density_meas ?
_exptl_crystal_density_method 'not measured'
_exptl_crystal_description block
_exptl_crystal_F_000 5224
_exptl_crystal_size_max 0.22
_exptl_crystal_size_mid 0.20
_exptl_crystal_size_min 0.10
_refine_diff_density_max 1.204
_refine_diff_density_min -0.885
_refine_diff_density_rms 0.121
_refine_ls_extinction_coef 0.00028(3)
_refine_ls_extinction_expression Fc^*^=kFc[1+0.001xFc^2^\l^3^/sin(2\q)]^-1/4^
_refine_ls_extinction_method SHELXL
_refine_ls_goodness_of_fit_ref 1.070
_refine_ls_hydrogen_treatment constr
_refine_ls_matrix_type full
_refine_ls_number_parameters 708
_refine_ls_number_reflns 11334
_refine_ls_number_restraints 18
_refine_ls_restrained_S_all 1.069
_refine_ls_R_factor_all 0.0999
_refine_ls_R_factor_gt 0.0441
_refine_ls_shift/su_max 0.003
_refine_ls_shift/su_mean 0.000
_refine_ls_structure_factor_coef Fsqd
_refine_ls_weighting_details 'calc w=1/[\s^2^(Fo^2^)+(0.0376P)^2^+0.0000P] where P=(Fo^2^+2Fc^2^)/3'
_refine_ls_weighting_scheme calc
_refine_ls_wR_factor_gt 0.0822
_refine_ls_wR_factor_ref 0.0981
_reflns_number_gt 7001
_reflns_number_total 11334
_reflns_threshold_expression >2sigma(I)
_cod_data_source_file c2dt30247k.txt
_cod_data_source_block terry2
_cod_depositor_comments
;
The following automatic conversions were performed:

'_symmetry_cell_setting' value 'Orthorhombic' changed to
'orthorhombic' according to
/home/saulius/struct/CIF-dictionaries/cif_core.dic dictionary named
'cif_core.dic' version 2.4.1 from 2010-06-29.

Automatic conversion script
Id: cif_fix_values 1891 2012-01-12 08:04:46Z andrius 

The following automatic conversions were performed:

'_exptl_crystal_density_meas' value 'not measured' was changed to '?'
- the value is perceived as not measured.

Automatic conversion script
Id: cif_fix_values 3008 2015-01-20 13:52:24Z robertas 
;
_cod_original_sg_symbol_H-M Pbca
_cod_database_code 7019367

loop_
_symmetry_equiv_pos_as_xyz
'x, y, z'
'-x+1/2, -y, z+1/2'
'-x, y+1/2, -z+1/2'
'x+1/2, -y+1/2, -z'
'-x, -y, -z'
'x-1/2, y, -z-1/2'
'x, -y-1/2, z-1/2'
'-x-1/2, y-1/2, z'

loop_
_atom_site_label
_atom_site_type_symbol
_atom_site_fract_x
_atom_site_fract_y
_atom_site_fract_z
_atom_site_U_iso_or_equiv
_atom_site_adp_type
_atom_site_occupancy
_atom_site_symmetry_multiplicity
_atom_site_calc_flag
_atom_site_refinement_flags
_atom_site_disorder_assembly
_atom_site_disorder_group
U1 U 0.870218(8) 0.380353(10) 0.219769(9) 0.02772(8) Uani 1 1 d . . .
Cl2 Cl 0.77446(6) 0.31932(8) 0.24045(7) 0.0453(5) Uani 1 1 d . . .
Cl1 Cl 0.98007(6) 0.41071(9) 0.19694(8) 0.0519(5) Uani 1 1 d . . .
S1 S 0.81169(5) 0.49504(7) 0.24495(6) 0.0268(4) Uani 1 1 d . . .
O1 O 0.86543(17) 0.2730(2) 0.15168(19) 0.0492(12) Uani 1 1 d . . .
O2 O 0.91273(18) 0.2702(2) 0.2525(2) 0.0551(14) Uani 1 1 d . . .
N1 N 0.88274(16) 0.4202(2) 0.31443(19) 0.0257(11) Uani 1 1 d . . .
N2 N 0.84141(16) 0.4462(2) 0.14020(19) 0.0254(12) Uani 1 1 d . . .
C1 C 0.8882(2) 0.6238(3) 0.3404(2) 0.0297(14) Uani 1 1 d . . .
H1 H 0.8930 0.6697 0.3431 0.036 Uiso 1 1 calc R . .
C2 C 0.9121(2) 0.5827(3) 0.3787(2) 0.0313(15) Uani 1 1 d . A .
C3 C 0.9088(2) 0.5150(3) 0.3721(2) 0.0309(15) Uani 1 1 d . . .
H3 H 0.9249 0.4874 0.3982 0.037 Uiso 1 1 calc R . .
C4 C 0.88221(19) 0.4865(3) 0.3277(2) 0.0235(13) Uani 1 1 d . . .
C5 C 0.83942(19) 0.5143(3) 0.1417(3) 0.0263(15) Uani 1 1 d . . .
C6 C 0.8470(2) 0.5557(3) 0.0976(2) 0.0288(14) Uani 1 1 d . . .
H6 H 0.8500 0.5369 0.0630 0.035 Uiso 1 1 calc R . .
C7 C 0.8505(2) 0.6232(3) 0.1026(2) 0.0302(14) Uani 1 1 d . B .
C8 C 0.8464(2) 0.6511(3) 0.1540(3) 0.0305(15) Uani 1 1 d . . .
H8 H 0.8508 0.6970 0.1579 0.037 Uiso 1 1 calc R . .
C9 C 0.8279(2) 0.6418(3) 0.2554(3) 0.0307(15) Uani 1 1 d . . .
C10 C 0.8577(2) 0.5982(3) 0.2983(2) 0.0263(15) Uani 1 1 d . . .
C11 C 0.8540(2) 0.5304(3) 0.2946(2) 0.0240(14) Uani 1 1 d . . .
C12 C 0.8303(2) 0.5458(3) 0.1909(2) 0.0245(13) Uani 1 1 d . . .
C13 C 0.8359(2) 0.6134(3) 0.1992(3) 0.0284(14) Uani 1 1 d . . .
C14 C 0.7656(2) 0.6424(3) 0.2695(3) 0.0415(18) Uani 1 1 d . . .
H14A H 0.7605 0.6605 0.3055 0.062 Uiso 1 1 calc R . .
H14B H 0.7514 0.5977 0.2684 0.062 Uiso 1 1 calc R . .
H14C H 0.7460 0.6693 0.2434 0.062 Uiso 1 1 calc R . .
C15 C 0.8476(2) 0.7132(3) 0.2585(3) 0.0368(16) Uani 1 1 d . . .
H15A H 0.8420 0.7299 0.2948 0.055 Uiso 1 1 calc R . .
H15B H 0.8270 0.7398 0.2330 0.055 Uiso 1 1 calc R . .
H15C H 0.8864 0.7151 0.2496 0.055 Uiso 1 1 calc R . .
C16 C 0.9431(2) 0.6107(3) 0.4268(3) 0.0363(16) Uani 1 1 d . . .
C17 C 0.9156(7) 0.5916(8) 0.4770(5) 0.074(6) Uani 0.625(15) 1 d P A 1
H17A H 0.9108 0.5441 0.4777 0.111 Uiso 0.625(15) 1 calc PR A 1
H17B H 0.8800 0.6129 0.4789 0.111 Uiso 0.625(15) 1 calc PR A 1
H17C H 0.9378 0.6052 0.5076 0.111 Uiso 0.625(15) 1 calc PR A 1
C18 C 0.9509(5) 0.6853(6) 0.4255(5) 0.051(4) Uani 0.625(15) 1 d P A 1
H18A H 0.9690 0.6978 0.3921 0.076 Uiso 0.625(15) 1 calc PR A 1
H18B H 0.9734 0.6988 0.4560 0.076 Uiso 0.625(15) 1 calc PR A 1
H18C H 0.9154 0.7068 0.4277 0.076 Uiso 0.625(15) 1 calc PR A 1
C19 C 1.0028(5) 0.5848(7) 0.4285(6) 0.073(6) Uani 0.625(15) 1 d P A 1
H19A H 1.0216 0.5970 0.3954 0.110 Uiso 0.625(15) 1 calc PR A 1
H19B H 1.0025 0.5371 0.4320 0.110 Uiso 0.625(15) 1 calc PR A 1
H19C H 1.0218 0.6040 0.4592 0.110 Uiso 0.625(15) 1 calc PR A 1
C17A C 0.9027(11) 0.6585(13) 0.4566(9) 0.085(11) Uani 0.375(15) 1 d P A 2
H17D H 0.8711 0.6338 0.4694 0.128 Uiso 0.375(15) 1 calc PR A 2
H17E H 0.8906 0.6925 0.4317 0.128 Uiso 0.375(15) 1 calc PR A 2
H17F H 0.9213 0.6787 0.4871 0.128 Uiso 0.375(15) 1 calc PR A 2
C18A C 0.9894(10) 0.6446(13) 0.4083(10) 0.078(10) Uani 0.375(15) 1 d P A 2
H18D H 1.0095 0.6625 0.4390 0.117 Uiso 0.375(15) 1 calc PR A 2
H18E H 0.9780 0.6804 0.3848 0.117 Uiso 0.375(15) 1 calc PR A 2
H18F H 1.0130 0.6146 0.3884 0.117 Uiso 0.375(15) 1 calc PR A 2
C19A C 0.9594(10) 0.5592(10) 0.4684(8) 0.056(7) Uani 0.375(15) 1 d P A 2
H19D H 0.9269 0.5359 0.4807 0.084 Uiso 0.375(15) 1 calc PR A 2
H19E H 0.9769 0.5807 0.4990 0.084 Uiso 0.375(15) 1 calc PR A 2
H19F H 0.9849 0.5281 0.4522 0.084 Uiso 0.375(15) 1 calc PR A 2
C20 C 0.8586(2) 0.6671(3) 0.0537(3) 0.0389(17) Uani 1 1 d . . .
C21 C 0.8087(4) 0.7116(4) 0.0477(4) 0.061(3) Uani 0.808(11) 1 d P B 1
H21A H 0.8035 0.7367 0.0808 0.091 Uiso 0.808(11) 1 calc PR B 1
H21B H 0.7763 0.6848 0.0410 0.091 Uiso 0.808(11) 1 calc PR B 1
H21C H 0.8143 0.7416 0.0177 0.091 Uiso 0.808(11) 1 calc PR B 1
C22 C 0.9099(4) 0.7082(6) 0.0612(4) 0.078(4) Uani 0.808(11) 1 d P B 1
H22A H 0.9069 0.7335 0.0944 0.117 Uiso 0.808(11) 1 calc PR B 1
H22B H 0.9140 0.7381 0.0308 0.117 Uiso 0.808(11) 1 calc PR B 1
H22C H 0.9417 0.6794 0.0633 0.117 Uiso 0.808(11) 1 calc PR B 1
C23 C 0.8650(4) 0.6290(4) 0.0020(3) 0.052(3) Uani 0.808(11) 1 d P B 1
H23A H 0.8700 0.6594 -0.0279 0.077 Uiso 0.808(11) 1 calc PR B 1
H23B H 0.8324 0.6025 -0.0042 0.077 Uiso 0.808(11) 1 calc PR B 1
H23C H 0.8969 0.6003 0.0047 0.077 Uiso 0.808(11) 1 calc PR B 1
C21A C 0.8511(15) 0.7432(18) 0.0704(16) 0.053(12) Uani 0.192(11) 1 d PU B 2
H21D H 0.8131 0.7512 0.0803 0.079 Uiso 0.192(11) 1 calc PR B 2
H21E H 0.8610 0.7711 0.0401 0.079 Uiso 0.192(11) 1 calc PR B 2
H21F H 0.8747 0.7531 0.1010 0.079 Uiso 0.192(11) 1 calc PR B 2
C22A C 0.9143(16) 0.658(2) 0.0369(19) 0.068(14) Uani 0.192(11) 1 d PU B 2
H22D H 0.9388 0.6681 0.0667 0.102 Uiso 0.192(11) 1 calc PR B 2
H22E H 0.9222 0.6868 0.0066 0.102 Uiso 0.192(11) 1 calc PR B 2
H22F H 0.9196 0.6123 0.0260 0.102 Uiso 0.192(11) 1 calc PR B 2
C23A C 0.8199(18) 0.653(2) 0.0120(19) 0.079(15) Uani 0.192(11) 1 d PU B 2
H23D H 0.7829 0.6572 0.0264 0.118 Uiso 0.192(11) 1 calc PR B 2
H23E H 0.8256 0.6089 -0.0013 0.118 Uiso 0.192(11) 1 calc PR B 2
H23F H 0.8248 0.6845 -0.0173 0.118 Uiso 0.192(11) 1 calc PR B 2
C24 C 0.8952(2) 0.3788(3) 0.3591(3) 0.0339(15) Uani 1 1 d . . .
C25 C 0.9485(2) 0.3548(3) 0.3683(3) 0.0399(17) Uani 1 1 d . . .
C26 C 0.9576(3) 0.3151(4) 0.4126(3) 0.057(2) Uani 1 1 d . . .
H26 H 0.9932 0.2986 0.4188 0.069 Uiso 1 1 calc R . .
C27 C 0.9175(3) 0.2994(4) 0.4467(4) 0.068(2) Uani 1 1 d . . .
H27 H 0.9253 0.2731 0.4771 0.081 Uiso 1 1 calc R . .
C28 C 0.8644(3) 0.3215(4) 0.4380(3) 0.063(2) Uani 1 1 d . . .
H28 H 0.8363 0.3102 0.4625 0.076 Uiso 1 1 calc R . .
C29 C 0.8526(2) 0.3602(3) 0.3933(3) 0.0455(18) Uani 1 1 d . . .
C30 C 0.9957(2) 0.3725(4) 0.3321(3) 0.064(2) Uani 1 1 d . . .
H30 H 0.9799 0.3929 0.2992 0.077 Uiso 1 1 calc R . .
C31 C 1.0327(3) 0.4228(4) 0.3575(4) 0.086(3) Uani 1 1 d . . .
H31A H 1.0627 0.4329 0.3330 0.129 Uiso 1 1 calc R . .
H31B H 1.0475 0.4053 0.3911 0.129 Uiso 1 1 calc R . .
H31C H 1.0120 0.4626 0.3650 0.129 Uiso 1 1 calc R . .
C32 C 1.0291(3) 0.3129(5) 0.3137(4) 0.104(4) Uani 1 1 d . . .
H32A H 1.0589 0.3275 0.2905 0.156 Uiso 1 1 calc R . .
H32B H 1.0055 0.2829 0.2938 0.156 Uiso 1 1 calc R . .
H32C H 1.0441 0.2905 0.3451 0.156 Uiso 1 1 calc R . .
C33 C 0.7948(2) 0.3867(4) 0.3873(3) 0.063(2) Uani 1 1 d . . .
H33 H 0.7918 0.4053 0.3505 0.076 Uiso 1 1 calc R . .
C34 C 0.7824(3) 0.4415(5) 0.4264(4) 0.087(3) Uani 1 1 d . . .
H34A H 0.7450 0.4567 0.4209 0.131 Uiso 1 1 calc R . .
H34B H 0.8077 0.4777 0.4204 0.131 Uiso 1 1 calc R . .
H34C H 0.7864 0.4254 0.4632 0.131 Uiso 1 1 calc R . .
C35 C 0.7525(3) 0.3318(5) 0.3918(3) 0.087(3) Uani 1 1 d . . .
H35A H 0.7614 0.2971 0.3662 0.131 Uiso 1 1 calc R . .
H35B H 0.7163 0.3493 0.3837 0.131 Uiso 1 1 calc R . .
H35C H 0.7529 0.3141 0.4282 0.131 Uiso 1 1 calc R . .
C36 C 0.8274(2) 0.4186(3) 0.0894(3) 0.0323(15) Uani 1 1 d . . .
C37 C 0.7715(2) 0.4175(3) 0.0733(3) 0.0359(16) Uani 1 1 d . . .
C38 C 0.7574(2) 0.3888(3) 0.0246(3) 0.0471(19) Uani 1 1 d . . .
H38 H 0.7206 0.3895 0.0131 0.057 Uiso 1 1 calc R . .
C39 C 0.7960(2) 0.3594(3) -0.0073(3) 0.0438(18) Uani 1 1 d . . .
H39 H 0.7855 0.3388 -0.0397 0.053 Uiso 1 1 calc R . .
C40 C 0.8497(2) 0.3601(3) 0.0080(3) 0.0388(16) Uani 1 1 d . . .
H40 H 0.8761 0.3398 -0.0143 0.047 Uiso 1 1 calc R . .
C41 C 0.8664(2) 0.3899(3) 0.0556(3) 0.0355(15) Uani 1 1 d . . .
C42 C 0.7266(2) 0.4457(3) 0.1081(3) 0.0463(19) Uani 1 1 d . . .
H42 H 0.7437 0.4610 0.1422 0.056 Uiso 1 1 calc R . .
C43 C 0.6848(3) 0.3942(4) 0.1225(3) 0.070(2) Uani 1 1 d . . .
H43A H 0.6564 0.4137 0.1449 0.105 Uiso 1 1 calc R . .
H43B H 0.7026 0.3587 0.1422 0.105 Uiso 1 1 calc R . .
H43C H 0.6684 0.3768 0.0897 0.105 Uiso 1 1 calc R . .
C44 C 0.6995(3) 0.5053(4) 0.0814(3) 0.071(2) Uani 1 1 d . . .
H44A H 0.7273 0.5378 0.0726 0.107 Uiso 1 1 calc R . .
H44B H 0.6729 0.5245 0.1061 0.107 Uiso 1 1 calc R . .
H44C H 0.6810 0.4914 0.0485 0.107 Uiso 1 1 calc R . .
C45 C 0.9272(2) 0.3901(3) 0.0706(3) 0.0434(18) Uani 1 1 d . . .
H45 H 0.9292 0.3926 0.1106 0.052 Uiso 1 1 calc R . .
C46 C 0.9562(3) 0.4494(4) 0.0492(4) 0.073(3) Uani 1 1 d . . .
H46A H 0.9364 0.4888 0.0599 0.110 Uiso 1 1 calc R . .
H46B H 0.9577 0.4470 0.0100 0.110 Uiso 1 1 calc R . .
H46C H 0.9932 0.4509 0.0636 0.110 Uiso 1 1 calc R . .
C47 C 0.9579(3) 0.3292(3) 0.0541(3) 0.059(2) Uani 1 1 d . . .
H47A H 0.9391 0.2906 0.0680 0.088 Uiso 1 1 calc R . .
H47B H 0.9949 0.3308 0.0686 0.088 Uiso 1 1 calc R . .
H47C H 0.9595 0.3268 0.0149 0.088 Uiso 1 1 calc R . .
C48 C 0.8179(3) 0.2550(3) 0.1202(3) 0.057(2) Uani 1 1 d . . .
H48A H 0.7994 0.2947 0.1080 0.086 Uiso 1 1 calc R . .
H48B H 0.7930 0.2292 0.1423 0.086 Uiso 1 1 calc R . .
H48C H 0.8294 0.2292 0.0892 0.086 Uiso 1 1 calc R . .
C49 C 0.8922(3) 0.2158(4) 0.1697(4) 0.076(3) Uani 1 1 d . . .
H49A H 0.9085 0.1919 0.1392 0.091 Uiso 1 1 calc R . .
H49B H 0.8663 0.1864 0.1882 0.091 Uiso 1 1 calc R . .
C50 C 0.9355(3) 0.2385(4) 0.2075(3) 0.063(2) Uani 1 1 d . . .
H50A H 0.9572 0.2005 0.2196 0.076 Uiso 1 1 calc R . .
H50B H 0.9602 0.2689 0.1886 0.076 Uiso 1 1 calc R . .
C51 C 0.8881(3) 0.2284(4) 0.2926(4) 0.080(3) Uani 1 1 d . . .
H51A H 0.8735 0.2553 0.3217 0.120 Uiso 1 1 calc R . .
H51B H 0.9155 0.1985 0.3069 0.120 Uiso 1 1 calc R . .
H51C H 0.8585 0.2032 0.2763 0.120 Uiso 1 1 calc R . .
Li1 Li 1.0618(4) 0.4759(5) 0.1890(5) 0.042(3) Uani 1 1 d . . .
C52 C 1.0933(3) 0.3359(3) 0.1475(3) 0.059(2) Uani 1 1 d . . .
H52D H 1.0681 0.3459 0.1182 0.089 Uiso 1 1 calc R . .
H52E H 1.0744 0.3102 0.1749 0.089 Uiso 1 1 calc R . .
H52F H 1.1242 0.3109 0.1336 0.089 Uiso 1 1 calc R . .
C53 C 1.1496(3) 0.3847(3) 0.2138(3) 0.0467(18) Uani 1 1 d . . .
H53C H 1.1808 0.3579 0.2016 0.056 Uiso 1 1 calc R . .
H53D H 1.1311 0.3617 0.2435 0.056 Uiso 1 1 calc R . .
C54 C 1.1687(2) 0.4515(3) 0.2317(3) 0.0453(19) Uani 1 1 d . . .
H54C H 1.1933 0.4476 0.2629 0.054 Uiso 1 1 calc R . .
H54D H 1.1885 0.4737 0.2024 0.054 Uiso 1 1 calc R . .
C55 C 1.1333(3) 0.5494(3) 0.2680(3) 0.066(2) Uani 1 1 d . . .
H55D H 1.0995 0.5722 0.2770 0.099 Uiso 1 1 calc R . .
H55E H 1.1539 0.5752 0.2418 0.099 Uiso 1 1 calc R . .
H55F H 1.1552 0.5435 0.3004 0.099 Uiso 1 1 calc R . .
C56 C 0.9796(3) 0.5714(4) 0.2425(4) 0.071(3) Uani 1 1 d . . .
H56D H 0.9931 0.5576 0.2777 0.107 Uiso 1 1 calc R . .
H56E H 0.9495 0.5430 0.2316 0.107 Uiso 1 1 calc R . .
H56F H 0.9668 0.6167 0.2447 0.107 Uiso 1 1 calc R . .
C57 C 1.0057(3) 0.5863(4) 0.1522(3) 0.067(2) Uani 1 1 d . . .
H57C H 0.9906 0.6311 0.1534 0.081 Uiso 1 1 calc R . .
H57D H 0.9772 0.5564 0.1388 0.081 Uiso 1 1 calc R . .
C58 C 1.0550(3) 0.5839(3) 0.1167(3) 0.065(2) Uani 1 1 d . . .
H58C H 1.0448 0.5941 0.0793 0.078 Uiso 1 1 calc R . .
H58D H 1.0823 0.6164 0.1287 0.078 Uiso 1 1 calc R . .
C59 C 1.1274(3) 0.5135(4) 0.0910(3) 0.068(2) Uani 1 1 d . . .
H59D H 1.1410 0.4687 0.0941 0.101 Uiso 1 1 calc R . .
H59E H 1.1543 0.5438 0.1059 0.101 Uiso 1 1 calc R . .
H59F H 1.1212 0.5239 0.0532 0.101 Uiso 1 1 calc R . .
O3 O 1.11277(15) 0.39594(19) 0.17086(19) 0.0438(12) Uani 1 1 d . . .
O4 O 1.12076(15) 0.4875(2) 0.24578(19) 0.0436(11) Uani 1 1 d . . .
O5 O 1.02332(15) 0.5669(2) 0.20347(19) 0.0471(13) Uani 1 1 d . . .
O6 O 1.07725(17) 0.5196(2) 0.11992(19) 0.0504(13) Uani 1 1 d . . .

loop_
_atom_site_aniso_label
_atom_site_aniso_U_11
_atom_site_aniso_U_22
_atom_site_aniso_U_33
_atom_site_aniso_U_23
_atom_site_aniso_U_13
_atom_site_aniso_U_12
U1 0.02465(11) 0.02202(12) 0.03650(15) -0.00065(12) 0.00324(11) -0.00207(10)
Cl2 0.0347(8) 0.0375(10) 0.0635(13) -0.0021(9) 0.0119(8) -0.0128(7)
Cl1 0.0282(8) 0.0759(13) 0.0516(12) 0.0109(10) 0.0011(8) -0.0136(8)
S1 0.0237(7) 0.0251(8) 0.0316(10) -0.0019(7) 0.0006(7) -0.0016(6)
O1 0.052(3) 0.034(3) 0.062(3) -0.006(2) 0.006(3) -0.001(2)
O2 0.062(3) 0.027(3) 0.076(4) 0.002(3) -0.014(3) 0.002(2)
N1 0.028(3) 0.020(3) 0.029(3) 0.008(2) 0.003(2) -0.0019(19)
N2 0.024(2) 0.018(3) 0.035(3) -0.003(2) -0.001(2) -0.001(2)
C1 0.033(3) 0.023(3) 0.032(4) -0.002(3) 0.006(3) -0.002(3)
C2 0.036(3) 0.029(4) 0.029(4) -0.004(3) 0.005(3) -0.009(3)
C3 0.030(3) 0.033(4) 0.030(4) 0.003(3) 0.000(3) -0.001(3)
C4 0.016(3) 0.030(3) 0.024(4) 0.005(3) 0.003(2) 0.000(2)
C5 0.011(3) 0.024(3) 0.044(5) -0.002(3) -0.002(3) 0.001(2)
C6 0.033(3) 0.033(4) 0.021(4) -0.003(3) 0.000(3) -0.001(3)
C7 0.029(3) 0.030(4) 0.032(4) 0.005(3) -0.005(3) -0.001(3)
C8 0.034(3) 0.017(3) 0.040(4) -0.001(3) -0.004(3) 0.001(3)
C9 0.028(3) 0.022(3) 0.042(4) -0.005(3) -0.001(3) 0.003(2)
C10 0.023(3) 0.027(3) 0.029(4) -0.002(3) 0.006(2) 0.000(2)
C11 0.020(3) 0.028(3) 0.023(4) -0.001(3) 0.005(2) -0.002(2)
C12 0.021(3) 0.028(3) 0.025(4) 0.003(3) -0.004(3) -0.002(2)
C13 0.022(3) 0.025(3) 0.038(4) -0.004(3) -0.002(3) 0.002(3)
C14 0.030(3) 0.038(4) 0.057(5) -0.002(3) 0.006(3) 0.006(3)
C15 0.041(3) 0.027(4) 0.042(4) -0.005(3) -0.003(3) 0.006(3)
C16 0.044(4) 0.033(4) 0.031(4) -0.006(3) -0.004(3) -0.003(3)
C17 0.107(13) 0.093(14) 0.021(8) -0.008(8) 0.004(8) -0.056(11)
C18 0.066(9) 0.048(8) 0.038(8) -0.006(6) -0.019(7) -0.009(7)
C19 0.058(8) 0.051(10) 0.111(14) -0.021(9) -0.035(9) -0.007(7)
C17A 0.12(2) 0.09(2) 0.042(17) -0.048(16) -0.020(15) 0.019(18)
C18A 0.087(19) 0.07(2) 0.08(2) 0.001(15) -0.038(15) -0.045(17)
C19A 0.074(17) 0.061(15) 0.034(14) -0.004(11) -0.018(12) 0.000(12)
C20 0.047(4) 0.038(4) 0.031(4) 0.002(3) -0.004(3) -0.002(3)
C21 0.087(7) 0.061(7) 0.035(6) 0.018(5) 0.009(5) 0.027(6)
C22 0.101(9) 0.096(9) 0.038(7) 0.027(6) -0.012(6) -0.059(7)
C23 0.065(6) 0.048(6) 0.041(6) 0.011(5) 0.004(5) -0.002(5)
C21A 0.053(12) 0.053(12) 0.052(12) 0.000(2) 0.000(2) 0.000(2)
C22A 0.068(14) 0.068(14) 0.068(14) 0.000(2) 0.000(2) 0.000(2)
C23A 0.079(15) 0.078(15) 0.079(15) 0.000(2) 0.000(2) 0.000(2)
C24 0.029(3) 0.030(4) 0.042(4) -0.006(3) -0.005(3) -0.009(3)
C25 0.040(4) 0.038(4) 0.042(5) 0.002(3) -0.007(3) 0.012(3)
C26 0.048(4) 0.060(5) 0.064(6) 0.001(5) -0.021(4) 0.011(4)
C27 0.080(6) 0.055(5) 0.067(7) 0.025(5) -0.025(5) -0.004(5)
C28 0.060(5) 0.072(6) 0.058(6) 0.033(4) -0.007(4) -0.026(4)
C29 0.043(4) 0.052(5) 0.042(5) 0.017(4) -0.005(3) -0.010(3)
C30 0.031(4) 0.106(7) 0.055(5) 0.008(5) -0.002(4) 0.029(4)
C31 0.040(4) 0.114(8) 0.106(8) 0.015(6) 0.025(5) -0.010(5)
C32 0.059(5) 0.160(10) 0.093(8) -0.046(7) -0.004(5) 0.051(6)
C33 0.027(3) 0.122(7) 0.040(5) 0.033(5) 0.002(3) -0.010(4)
C34 0.044(5) 0.135(9) 0.084(8) 0.017(7) 0.010(5) 0.003(5)
C35 0.053(5) 0.161(9) 0.048(6) 0.007(6) 0.001(4) -0.038(5)
C36 0.033(3) 0.030(4) 0.034(4) 0.002(3) 0.001(3) -0.008(3)
C37 0.029(3) 0.035(4) 0.044(5) -0.002(3) 0.003(3) -0.003(3)
C38 0.035(3) 0.056(5) 0.050(5) -0.020(4) -0.007(3) -0.011(3)
C39 0.048(4) 0.040(4) 0.043(5) -0.013(3) -0.005(4) -0.010(3)
C40 0.047(4) 0.040(4) 0.029(4) -0.006(3) 0.004(3) -0.007(3)
C41 0.034(3) 0.032(4) 0.041(4) 0.001(3) 0.000(3) -0.005(3)
C42 0.036(4) 0.059(5) 0.043(5) -0.018(4) -0.003(3) -0.003(3)
C43 0.041(4) 0.099(7) 0.069(6) -0.021(5) 0.014(4) -0.010(4)
C44 0.055(5) 0.087(6) 0.071(6) -0.011(5) -0.007(4) 0.017(4)
C45 0.033(3) 0.055(5) 0.042(5) -0.012(4) 0.004(3) -0.002(3)
C46 0.035(4) 0.062(6) 0.123(8) -0.024(5) 0.002(5) -0.002(4)
C47 0.047(4) 0.060(5) 0.069(6) -0.015(4) 0.002(4) 0.007(4)
C48 0.056(4) 0.047(5) 0.069(6) -0.006(4) 0.000(4) -0.013(4)
C49 0.073(5) 0.043(5) 0.110(8) -0.009(5) -0.006(6) 0.020(4)
C50 0.064(5) 0.045(5) 0.081(7) -0.016(4) 0.000(5) 0.013(4)
C51 0.096(6) 0.036(5) 0.108(8) 0.025(5) -0.022(6) -0.002(4)
Li1 0.022(5) 0.046(7) 0.059(8) 0.008(6) 0.004(5) -0.002(5)
C52 0.055(4) 0.042(5) 0.082(6) -0.005(4) -0.012(4) -0.005(4)
C53 0.038(3) 0.045(4) 0.058(5) -0.002(4) -0.011(3) 0.009(3)
C54 0.032(3) 0.048(4) 0.057(5) -0.003(4) -0.005(3) 0.003(3)
C55 0.064(5) 0.045(5) 0.088(7) -0.010(4) -0.025(5) 0.000(4)
C56 0.042(4) 0.079(6) 0.093(7) -0.004(5) 0.030(4) 0.006(4)
C57 0.070(5) 0.065(5) 0.067(7) 0.003(5) -0.001(5) 0.023(4)
C58 0.085(6) 0.045(5) 0.064(6) 0.007(4) 0.010(5) 0.024(4)
C59 0.068(5) 0.061(5) 0.075(6) 0.013(4) 0.024(5) 0.009(4)
O3 0.029(2) 0.038(3) 0.065(4) -0.002(2) -0.011(2) -0.0001(18)
O4 0.032(2) 0.034(3) 0.066(3) -0.002(2) -0.002(2) -0.003(2)
O5 0.028(2) 0.058(3) 0.055(4) 0.007(3) 0.011(2) 0.008(2)
O6 0.050(3) 0.045(3) 0.056(3) 0.007(2) 0.016(2) 0.006(2)

loop_
_atom_type_symbol
_atom_type_description
_atom_type_scat_dispersion_real
_atom_type_scat_dispersion_imag
_atom_type_scat_source
C C 0.0033 0.0016 'International Tables Vol C Tables 4.2.6.8 and 6.1.1.4'
H H 0.0000 0.0000 'International Tables Vol C Tables 4.2.6.8 and 6.1.1.4'
N N 0.0061 0.0033 'International Tables Vol C Tables 4.2.6.8 and 6.1.1.4'
O O 0.0106 0.0060 'International Tables Vol C Tables 4.2.6.8 and 6.1.1.4'
S S 0.1246 0.1234 'International Tables Vol C Tables 4.2.6.8 and 6.1.1.4'
Cl Cl 0.1484 0.1585 'International Tables Vol C Tables 4.2.6.8 and 6.1.1.4'
U U -9.6767 9.6646 'International Tables Vol C Tables 4.2.6.8 and 6.1.1.4'
Li Li -0.0003 0.0001 'International Tables Vol C Tables 4.2.6.8 and 6.1.1.4'

loop_
_geom_angle_atom_site_label_1
_geom_angle_atom_site_label_2
_geom_angle_atom_site_label_3
_geom_angle
N2 U1 N1 127.18(14)
N2 U1 O2 145.59(16)
N1 U1 O2 86.44(15)
N2 U1 Cl2 98.86(10)
N1 U1 Cl2 94.39(10)
O2 U1 Cl2 83.67(11)
N2 U1 O1 85.93(14)
N1 U1 O1 146.58(14)
O2 U1 O1 61.71(15)
Cl2 U1 O1 73.48(9)
N2 U1 S1 65.47(11)
N1 U1 S1 65.41(10)
O2 U1 S1 148.27(13)
Cl2 U1 S1 84.21(4)
O1 U1 S1 140.51(10)
N2 U1 Cl1 89.51(10)
N1 U1 Cl1 90.08(10)
O2 U1 Cl1 82.61(11)
Cl2 U1 Cl1 165.27(5)
O1 U1 Cl1 95.22(10)
S1 U1 Cl1 110.37(5)
Li1 Cl1 U1 158.4(3)
C12 S1 C11 98.2(3)
C12 S1 U1 100.78(19)
C11 S1 U1 101.32(18)
C49 O1 C48 109.6(5)
C49 O1 U1 116.1(4)
C48 O1 U1 124.3(4)
C50 O2 C51 116.3(6)
C50 O2 U1 107.9(4)
C51 O2 U1 123.9(4)
C4 N1 C24 113.1(5)
C4 N1 U1 122.4(4)
C24 N1 U1 124.3(3)
C5 N2 C36 114.2(5)
C5 N2 U1 121.8(4)
C36 N2 U1 123.9(3)
C10 C1 C2 120.9(5)
C10 C1 H1 119.6
C2 C1 H1 119.6
C3 C2 C1 119.4(6)
C3 C2 C16 119.4(6)
C1 C2 C16 121.2(5)
C2 C3 C4 121.9(6)
C2 C3 H3 119.0
C4 C3 H3 119.0
N1 C4 C11 119.2(5)
N1 C4 C3 125.7(5)
C11 C4 C3 115.1(5)
N2 C5 C6 125.4(6)
N2 C5 C12 119.1(5)
C6 C5 C12 115.5(5)
C7 C6 C5 122.6(6)
C7 C6 H6 118.7
C5 C6 H6 118.7
C6 C7 C8 118.7(6)
C6 C7 C20 121.3(6)
C8 C7 C20 119.9(6)
C13 C8 C7 121.8(6)
C13 C8 H8 119.1
C7 C8 H8 119.1
C13 C9 C15 111.4(5)
C13 C9 C14 109.5(5)
C15 C9 C14 106.7(5)
C13 C9 C10 110.3(4)
C15 C9 C10 111.0(5)
C14 C9 C10 107.8(5)
C1 C10 C11 117.3(5)
C1 C10 C9 123.3(5)
C11 C10 C9 119.4(5)
C10 C11 C4 124.6(5)
C10 C11 S1 119.3(4)
C4 C11 S1 116.1(4)
C5 C12 C13 124.4(6)
C5 C12 S1 116.1(4)
C13 C12 S1 119.5(5)
C8 C13 C12 116.4(6)
C8 C13 C9 123.8(5)
C12 C13 C9 119.8(5)
C9 C14 H14A 109.5
C9 C14 H14B 109.5
H14A C14 H14B 109.5
C9 C14 H14C 109.5
H14A C14 H14C 109.5
H14B C14 H14C 109.5
C9 C15 H15A 109.5
C9 C15 H15B 109.5
H15A C15 H15B 109.5
C9 C15 H15C 109.5
H15A C15 H15C 109.5
H15B C15 H15C 109.5
C18A C16 C17 141.0(11)
C18A C16 C18 53.4(11)
C17 C16 C18 109.7(9)
C18A C16 C2 109.2(10)
C17 C16 C2 109.8(6)
C18 C16 C2 114.6(6)
C18A C16 C19 54.4(11)
C17 C16 C19 108.5(10)
C18 C16 C19 102.8(8)
C2 C16 C19 111.2(6)
C18A C16 C19A 110.5(14)
C17 C16 C19A 50.4(9)
C18 C16 C19A 131.6(9)
C2 C16 C19A 113.8(9)
C19 C16 C19A 60.2(10)
C18A C16 C17A 110.9(16)
C17 C16 C17A 58.4(11)
C18 C16 C17A 58.3(11)
C2 C16 C17A 106.7(9)
C19 C16 C17A 142.1(10)
C19A C16 C17A 105.7(14)
C16 C17 H17A 109.5
C16 C17 H17B 109.5
H17A C17 H17B 109.5
C16 C17 H17C 109.5
H17A C17 H17C 109.5
H17B C17 H17C 109.5
C16 C18 H18A 109.5
C16 C18 H18B 109.5
H18A C18 H18B 109.5
C16 C18 H18C 109.5
H18A C18 H18C 109.5
H18B C18 H18C 109.5
C16 C19 H19A 109.5
C16 C19 H19B 109.5
H19A C19 H19B 109.5
C16 C19 H19C 109.5
H19A C19 H19C 109.5
H19B C19 H19C 109.5
C16 C17A H17D 109.5
C16 C17A H17E 109.5
H17D C17A H17E 109.5
C16 C17A H17F 109.5
H17D C17A H17F 109.5
H17E C17A H17F 109.5
C16 C18A H18D 109.5
C16 C18A H18E 109.5
H18D C18A H18E 109.5
C16 C18A H18F 109.5
H18D C18A H18F 109.5
H18E C18A H18F 109.5
C16 C19A H19D 109.5
C16 C19A H19E 109.5
H19D C19A H19E 109.5
C16 C19A H19F 109.5
H19D C19A H19F 109.5
H19E C19A H19F 109.5
C23A C20 C22A 113(3)
C23A C20 C23 49.6(19)
C22A C20 C23 65.6(19)
C23A C20 C22 138.0(19)
C22A C20 C22 47.6(18)
C23 C20 C22 107.6(7)
C23A C20 C7 112.2(19)
C22A C20 C7 106.1(18)
C23 C20 C7 113.0(6)
C22 C20 C7 109.4(6)
C23A C20 C21 61.2(19)
C22A C20 C21 143.8(19)
C23 C20 C21 107.8(6)
C22 C20 C21 110.1(7)
C7 C20 C21 108.8(5)
C23A C20 C21A 107(2)
C22A C20 C21A 108(2)
C23 C20 C21A 136.4(15)
C22 C20 C21A 62.1(13)
C7 C20 C21A 110.1(15)
C21 C20 C21A 50.6(13)
C20 C21 H21A 109.5
C20 C21 H21B 109.5
H21A C21 H21B 109.5
C20 C21 H21C 109.5
H21A C21 H21C 109.5
H21B C21 H21C 109.5
C20 C22 H22A 109.5
C20 C22 H22B 109.5
H22A C22 H22B 109.5
C20 C22 H22C 109.5
H22A C22 H22C 109.5
H22B C22 H22C 109.5
C20 C23 H23A 109.5
C20 C23 H23B 109.5
H23A C23 H23B 109.5
C20 C23 H23C 109.5
H23A C23 H23C 109.5
H23B C23 H23C 109.5
C20 C21A H21D 109.5
C20 C21A H21E 109.5
H21D C21A H21E 109.5
C20 C21A H21F 109.5
H21D C21A H21F 109.5
H21E C21A H21F 109.5
C20 C22A H22D 109.5
C20 C22A H22E 109.5
H22D C22A H22E 109.5
C20 C22A H22F 109.5
H22D C22A H22F 109.5
H22E C22A H22F 109.5
C20 C23A H23D 109.5
C20 C23A H23E 109.5
H23D C23A H23E 109.5
C20 C23A H23F 109.5
H23D C23A H23F 109.5
H23E C23A H23F 109.5
C29 C24 C25 119.8(6)
C29 C24 N1 118.3(5)
C25 C24 N1 121.9(5)
C26 C25 C24 118.6(6)
C26 C25 C30 119.5(6)
C24 C25 C30 121.9(6)
C27 C26 C25 121.9(7)
C27 C26 H26 119.0
C25 C26 H26 119.0
C26 C27 C28 120.6(7)
C26 C27 H27 119.7
C28 C27 H27 119.7
C27 C28 C29 120.0(7)
C27 C28 H28 120.0
C29 C28 H28 120.0
C28 C29 C24 119.0(6)
C28 C29 C33 118.2(6)
C24 C29 C33 122.5(6)
C25 C30 C31 111.8(6)
C25 C30 C32 113.4(7)
C31 C30 C32 110.0(6)
C25 C30 H30 107.1
C31 C30 H30 107.1
C32 C30 H30 107.1
C30 C31 H31A 109.5
C30 C31 H31B 109.5
H31A C31 H31B 109.5
C30 C31 H31C 109.5
H31A C31 H31C 109.5
H31B C31 H31C 109.5
C30 C32 H32A 109.5
C30 C32 H32B 109.5
H32A C32 H32B 109.5
C30 C32 H32C 109.5
H32A C32 H32C 109.5
H32B C32 H32C 109.5
C34 C33 C29 112.8(6)
C34 C33 C35 111.0(6)
C29 C33 C35 111.3(7)
C34 C33 H33 107.2
C29 C33 H33 107.2
C35 C33 H33 107.2
C33 C34 H34A 109.5
C33 C34 H34B 109.5
H34A C34 H34B 109.5
C33 C34 H34C 109.5
H34A C34 H34C 109.5
H34B C34 H34C 109.5
C33 C35 H35A 109.5
C33 C35 H35B 109.5
H35A C35 H35B 109.5
C33 C35 H35C 109.5
H35A C35 H35C 109.5
H35B C35 H35C 109.5
C41 C36 C37 118.7(6)
C41 C36 N2 122.3(5)
C37 C36 N2 119.0(5)
C38 C37 C36 119.2(6)
C38 C37 C42 118.7(5)
C36 C37 C42 122.0(6)
C39 C38 C37 121.2(6)
C39 C38 H38 119.4
C37 C38 H38 119.4
C40 C39 C38 119.9(6)
C40 C39 H39 120.1
C38 C39 H39 120.1
C39 C40 C41 121.5(6)
C39 C40 H40 119.3
C41 C40 H40 119.3
C40 C41 C36 119.5(5)
C40 C41 C45 119.5(6)
C36 C41 C45 121.0(6)
C43 C42 C37 111.3(5)
C43 C42 C44 111.2(6)
C37 C42 C44 111.5(6)
C43 C42 H42 107.5
C37 C42 H42 107.5
C44 C42 H42 107.5
C42 C43 H43A 109.5
C42 C43 H43B 109.5
H43A C43 H43B 109.5
C42 C43 H43C 109.5
H43A C43 H43C 109.5
H43B C43 H43C 109.5
C42 C44 H44A 109.5
C42 C44 H44B 109.5
H44A C44 H44B 109.5
C42 C44 H44C 109.5
H44A C44 H44C 109.5
H44B C44 H44C 109.5
C46 C45 C47 109.4(5)
C46 C45 C41 112.0(6)
C47 C45 C41 114.5(5)
C46 C45 H45 106.9
C47 C45 H45 106.9
C41 C45 H45 106.9
C45 C46 H46A 109.5
C45 C46 H46B 109.5
H46A C46 H46B 109.5
C45 C46 H46C 109.5
H46A C46 H46C 109.5
H46B C46 H46C 109.5
C45 C47 H47A 109.5
C45 C47 H47B 109.5
H47A C47 H47B 109.5
C45 C47 H47C 109.5
H47A C47 H47C 109.5
H47B C47 H47C 109.5
O1 C48 H48A 109.5
O1 C48 H48B 109.5
H48A C48 H48B 109.5
O1 C48 H48C 109.5
H48A C48 H48C 109.5
H48B C48 H48C 109.5
O1 C49 C50 105.9(6)
O1 C49 H49A 110.6
C50 C49 H49A 110.6
O1 C49 H49B 110.6
C50 C49 H49B 110.6
H49A C49 H49B 108.7
O2 C50 C49 111.3(6)
O2 C50 H50A 109.4
C49 C50 H50A 109.4
O2 C50 H50B 109.4
C49 C50 H50B 109.4
H50A C50 H50B 108.0
O2 C51 H51A 109.5
O2 C51 H51B 109.5
H51A C51 H51B 109.5
O2 C51 H51C 109.5
H51A C51 H51C 109.5
H51B C51 H51C 109.5
O6 Li1 O4 114.6(5)
O6 Li1 O3 92.8(5)
O4 Li1 O3 79.5(4)
O6 Li1 O5 80.6(4)
O4 Li1 O5 95.5(5)
O3 Li1 O5 169.4(5)
O6 Li1 Cl1 118.7(5)
O4 Li1 Cl1 126.6(5)
O3 Li1 Cl1 94.7(4)
O5 Li1 Cl1 95.8(4)
O3 C52 H52D 109.5
O3 C52 H52E 109.5
H52D C52 H52E 109.5
O3 C52 H52F 109.5
H52D C52 H52F 109.5
H52E C52 H52F 109.5
O3 C53 C54 105.9(5)
O3 C53 H53C 110.5
C54 C53 H53C 110.5
O3 C53 H53D 110.6
C54 C53 H53D 110.6
H53C C53 H53D 108.7
O4 C54 C53 106.4(5)
O4 C54 H54C 110.4
C53 C54 H54C 110.4
O4 C54 H54D 110.4
C53 C54 H54D 110.4
H54C C54 H54D 108.6
O4 C55 H55D 109.5
O4 C55 H55E 109.5
H55D C55 H55E 109.5
O4 C55 H55F 109.5
H55D C55 H55F 109.5
H55E C55 H55F 109.5
O5 C56 H56D 109.5
O5 C56 H56E 109.5
H56D C56 H56E 109.5
O5 C56 H56F 109.5
H56D C56 H56F 109.5
H56E C56 H56F 109.5
O5 C57 C58 106.2(6)
O5 C57 H57C 110.5
C58 C57 H57C 110.5
O5 C57 H57D 110.5
C58 C57 H57D 110.5
H57C C57 H57D 108.7
O6 C58 C57 107.9(6)
O6 C58 H58C 110.1
C57 C58 H58C 110.1
O6 C58 H58D 110.1
C57 C58 H58D 110.1
H58C C58 H58D 108.4
O6 C59 H59D 109.5
O6 C59 H59E 109.5
H59D C59 H59E 109.5
O6 C59 H59F 109.5
H59D C59 H59F 109.5
H59E C59 H59F 109.5
C53 O3 C52 112.2(5)
C53 O3 Li1 110.0(5)
C52 O3 Li1 123.5(4)
C55 O4 C54 112.2(5)
C55 O4 Li1 122.0(5)
C54 O4 Li1 110.7(5)
C57 O5 C56 111.4(5)
C57 O5 Li1 103.4(5)
C56 O5 Li1 120.0(5)
C58 O6 C59 112.4(5)
C58 O6 Li1 113.1(5)
C59 O6 Li1 124.4(5)

loop_
_geom_bond_atom_site_label_1
_geom_bond_atom_site_label_2
_geom_bond_distance
U1 N2 2.504(5)
U1 N1 2.520(5)
U1 O2 2.616(4)
U1 Cl2 2.7138(14)
U1 O1 2.782(4)
U1 S1 2.8248(14)
U1 Cl1 2.8279(15)
Cl1 Li1 2.420(9)
S1 C12 1.764(6)
S1 C11 1.773(6)
O1 C49 1.416(8)
O1 C48 1.454(7)
O2 C50 1.413(8)
O2 C51 1.451(8)
N1 C4 1.396(7)
N1 C24 1.434(7)
N2 C5 1.396(7)
N2 C36 1.430(7)
C1 C10 1.394(8)
C1 C2 1.402(8)
C1 H1 0.9500
C2 C3 1.399(8)
C2 C16 1.535(8)
C3 C4 1.413(8)
C3 H3 0.9500
C4 C11 1.404(7)
C5 C6 1.400(8)
C5 C12 1.406(8)
C6 C7 1.391(8)
C6 H6 0.9500
C7 C8 1.408(8)
C7 C20 1.530(8)
C8 C13 1.392(8)
C8 H8 0.9500
C9 C13 1.531(9)
C9 C15 1.542(8)
C9 C14 1.571(7)
C9 C10 1.575(8)
C10 C11 1.394(8)
C12 C13 1.407(7)
C14 H14A 0.9800
C14 H14B 0.9800
C14 H14C 0.9800
C15 H15A 0.9800
C15 H15B 0.9800
C15 H15C 0.9800
C16 C18A 1.41(2)
C16 C17 1.476(13)
C16 C18 1.540(13)
C16 C19 1.560(13)
C16 C19A 1.53(2)
C16 C17A 1.58(2)
C17 H17A 0.9800
C17 H17B 0.9800
C17 H17C 0.9800
C18 H18A 0.9800
C18 H18B 0.9800
C18 H18C 0.9800
C19 H19A 0.9800
C19 H19B 0.9800
C19 H19C 0.9800
C17A H17D 0.9800
C17A H17E 0.9800
C17A H17F 0.9800
C18A H18D 0.9800
C18A H18E 0.9800
C18A H18F 0.9800
C19A H19D 0.9800
C19A H19E 0.9800
C19A H19F 0.9800
C20 C23A 1.44(4)
C20 C22A 1.44(4)
C20 C23 1.516(10)
C20 C22 1.528(10)
C20 C21 1.535(10)
C20 C21A 1.62(4)
C21 H21A 0.9800
C21 H21B 0.9800
C21 H21C 0.9800
C22 H22A 0.9800
C22 H22B 0.9800
C22 H22C 0.9800
C23 H23A 0.9800
C23 H23B 0.9800
C23 H23C 0.9800
C21A H21D 0.9800
C21A H21E 0.9800
C21A H21F 0.9800
C22A H22D 0.9800
C22A H22E 0.9800
C22A H22F 0.9800
C23A H23D 0.9800
C23A H23E 0.9800
C23A H23F 0.9800
C24 C29 1.405(8)
C24 C25 1.418(8)
C25 C26 1.390(9)
C25 C30 1.513(9)
C26 C27 1.342(10)
C26 H26 0.9500
C27 C28 1.399(10)
C27 H27 0.9500
C28 C29 1.399(9)
C28 H28 0.9500
C29 C33 1.526(9)
C30 C31 1.515(10)
C30 C32 1.540(10)
C30 H30 1.0000
C31 H31A 0.9800
C31 H31B 0.9800
C31 H31C 0.9800
C32 H32A 0.9800
C32 H32B 0.9800
C32 H32C 0.9800
C33 C34 1.518(11)
C33 C35 1.534(10)
C33 H33 1.0000
C34 H34A 0.9800
C34 H34B 0.9800
C34 H34C 0.9800
C35 H35A 0.9800
C35 H35B 0.9800
C35 H35C 0.9800
C36 C41 1.405(8)
C36 C37 1.433(8)
C37 C38 1.396(8)
C37 C42 1.517(8)
C38 C39 1.375(8)
C38 H38 0.9500
C39 C40 1.373(8)
C39 H39 0.9500
C40 C41 1.400(8)
C40 H40 0.9500
C41 C45 1.540(8)
C42 C43 1.516(9)
C42 C44 1.542(9)
C42 H42 1.0000
C43 H43A 0.9800
C43 H43B 0.9800
C43 H43C 0.9800
C44 H44A 0.9800
C44 H44B 0.9800
C44 H44C 0.9800
C45 C46 1.505(9)
C45 C47 1.515(8)
C45 H45 1.0000
C46 H46A 0.9800
C46 H46B 0.9800
C46 H46C 0.9800
C47 H47A 0.9800
C47 H47B 0.9800
C47 H47C 0.9800
C48 H48A 0.9800
C48 H48B 0.9800
C48 H48C 0.9800
C49 C50 1.496(10)
C49 H49A 0.9900
C49 H49B 0.9900
C50 H50A 0.9900
C50 H50B 0.9900
C51 H51A 0.9800
C51 H51B 0.9800
C51 H51C 0.9800
Li1 O6 1.980(12)
Li1 O4 2.041(12)
Li1 O3 2.112(11)
Li1 O5 2.119(11)
C52 O3 1.441(7)
C52 H52D 0.9800
C52 H52E 0.9800
C52 H52F 0.9800
C53 O3 1.421(7)
C53 C54 1.513(8)
C53 H53C 0.9900
C53 H53D 0.9900
C54 O4 1.434(6)
C54 H54C 0.9900
C54 H54D 0.9900
C55 O4 1.417(8)
C55 H55D 0.9800
C55 H55E 0.9800
C55 H55F 0.9800
C56 O5 1.454(7)
C56 H56D 0.9800
C56 H56E 0.9800
C56 H56F 0.9800
C57 O5 1.409(8)
C57 C58 1.502(9)
C57 H57C 0.9900
C57 H57D 0.9900
C58 O6 1.427(7)
C58 H58C 0.9900
C58 H58D 0.9900
C59 O6 1.434(7)
C59 H59D 0.9800
C59 H59E 0.9800
C59 H59F 0.9800

loop_
_geom_torsion_atom_site_label_1
_geom_torsion_atom_site_label_2
_geom_torsion_atom_site_label_3
_geom_torsion_atom_site_label_4
_geom_torsion
N2 U1 Cl1 Li1 71.0(8)
N1 U1 Cl1 Li1 -56.2(8)
O2 U1 Cl1 Li1 -142.6(8)
Cl2 U1 Cl1 Li1 -164.0(8)
O1 U1 Cl1 Li1 156.9(8)
S1 U1 Cl1 Li1 7.5(8)
N2 U1 S1 C12 -30.1(2)
N1 U1 S1 C12 129.9(2)
O2 U1 S1 C12 159.4(3)
Cl2 U1 S1 C12 -132.57(19)
O1 U1 S1 C12 -77.5(2)
Cl1 U1 S1 C12 49.59(19)
N2 U1 S1 C11 -130.8(2)
N1 U1 S1 C11 29.2(2)
O2 U1 S1 C11 58.7(3)
Cl2 U1 S1 C11 126.71(19)
O1 U1 S1 C11 -178.2(2)
Cl1 U1 S1 C11 -51.12(19)
N2 U1 O1 C49 163.7(5)
N1 U1 O1 C49 -23.5(6)
O2 U1 O1 C49 -4.1(5)
Cl2 U1 O1 C49 -95.8(5)
S1 U1 O1 C49 -154.1(4)
Cl1 U1 O1 C49 74.6(5)
N2 U1 O1 C48 -54.4(5)
N1 U1 O1 C48 118.4(5)
O2 U1 O1 C48 137.8(5)
Cl2 U1 O1 C48 46.1(4)
S1 U1 O1 C48 -12.2(5)
Cl1 U1 O1 C48 -143.5(5)
N2 U1 O2 C50 13.1(5)
N1 U1 O2 C50 -155.6(4)
Cl2 U1 O2 C50 109.5(4)
O1 U1 O2 C50 34.9(4)
S1 U1 O2 C50 177.7(3)
Cl1 U1 O2 C50 -65.1(4)
N2 U1 O2 C51 -127.9(5)
N1 U1 O2 C51 63.4(5)
Cl2 U1 O2 C51 -31.4(5)
O1 U1 O2 C51 -106.1(5)
S1 U1 O2 C51 36.7(6)
Cl1 U1 O2 C51 153.9(5)
N2 U1 N1 C4 -10.2(4)
O2 U1 N1 C4 161.8(4)
Cl2 U1 N1 C4 -114.8(3)
O1 U1 N1 C4 178.9(3)
S1 U1 N1 C4 -33.2(3)
Cl1 U1 N1 C4 79.2(3)
N2 U1 N1 C24 174.8(3)
O2 U1 N1 C24 -13.1(4)
Cl2 U1 N1 C24 70.2(4)
O1 U1 N1 C24 3.9(5)
S1 U1 N1 C24 151.8(4)
Cl1 U1 N1 C24 -95.7(4)
N1 U1 N2 C5 11.7(4)
O2 U1 N2 C5 -154.1(3)
Cl2 U1 N2 C5 114.1(4)
O1 U1 N2 C5 -173.3(4)
S1 U1 N2 C5 34.7(3)
Cl1 U1 N2 C5 -78.0(4)
N1 U1 N2 C36 -170.4(4)
O2 U1 N2 C36 23.8(5)
Cl2 U1 N2 C36 -68.0(4)
O1 U1 N2 C36 4.6(4)
S1 U1 N2 C36 -147.4(4)
Cl1 U1 N2 C36 99.9(4)
C10 C1 C2 C3 5.2(8)
C10 C1 C2 C16 -176.6(5)
C1 C2 C3 C4 0.2(8)
C16 C2 C3 C4 -178.0(5)
C24 N1 C4 C11 -159.1(5)
U1 N1 C4 C11 25.4(6)
C24 N1 C4 C3 22.0(7)
U1 N1 C4 C3 -153.5(4)
C2 C3 C4 N1 171.6(5)
C2 C3 C4 C11 -7.3(8)
C36 N2 C5 C6 -27.1(7)
U1 N2 C5 C6 151.0(4)
C36 N2 C5 C12 154.5(5)
U1 N2 C5 C12 -27.4(6)
N2 C5 C6 C7 -172.8(5)
C12 C5 C6 C7 5.7(8)
C5 C6 C7 C8 0.2(8)
C5 C6 C7 C20 -179.7(5)
C6 C7 C8 C13 -3.7(8)
C20 C7 C8 C13 176.3(5)
C2 C1 C10 C11 -2.8(8)
C2 C1 C10 C9 177.4(5)
C13 C9 C10 C1 137.1(5)
C15 C9 C10 C1 13.0(7)
C14 C9 C10 C1 -103.5(6)
C13 C9 C10 C11 -42.7(7)
C15 C9 C10 C11 -166.7(5)
C14 C9 C10 C11 76.7(6)
C1 C10 C11 C4 -5.2(8)
C9 C10 C11 C4 174.6(5)
C1 C10 C11 S1 175.4(4)
C9 C10 C11 S1 -4.8(7)
N1 C4 C11 C10 -168.9(5)
C3 C4 C11 C10 10.0(8)
N1 C4 C11 S1 10.5(6)
C3 C4 C11 S1 -170.5(4)
C12 S1 C11 C10 43.8(5)
U1 S1 C11 C10 146.6(4)
C12 S1 C11 C4 -135.7(4)
U1 S1 C11 C4 -32.9(4)
N2 C5 C12 C13 169.6(5)
C6 C5 C12 C13 -9.0(8)
N2 C5 C12 S1 -9.6(6)
C6 C5 C12 S1 171.8(4)
C11 S1 C12 C5 136.4(4)
U1 S1 C12 C5 33.1(4)
C11 S1 C12 C13 -42.9(5)
U1 S1 C12 C13 -146.1(4)
C7 C8 C13 C12 0.8(8)
C7 C8 C13 C9 -176.5(5)
C5 C12 C13 C8 5.9(8)
S1 C12 C13 C8 -175.0(4)
C5 C12 C13 C9 -176.7(5)
S1 C12 C13 C9 2.4(7)
C15 C9 C13 C8 -15.1(7)
C14 C9 C13 C8 102.7(6)
C10 C9 C13 C8 -138.9(5)
C15 C9 C13 C12 167.7(5)
C14 C9 C13 C12 -74.5(6)
C10 C9 C13 C12 43.9(6)
C3 C2 C16 C18A 114.0(14)
C1 C2 C16 C18A -64.2(15)
C3 C2 C16 C17 -64.4(11)
C1 C2 C16 C17 117.5(10)
C3 C2 C16 C18 171.7(8)
C1 C2 C16 C18 -6.5(10)
C3 C2 C16 C19 55.7(9)
C1 C2 C16 C19 -122.4(8)
C3 C2 C16 C19A -9.9(13)
C1 C2 C16 C19A 171.9(12)
C3 C2 C16 C17A -126.1(13)
C1 C2 C16 C17A 55.7(14)
C6 C7 C20 C23A 51(2)
C8 C7 C20 C23A -129(2)
C6 C7 C20 C22A -73(2)
C8 C7 C20 C22A 107(2)
C6 C7 C20 C23 -2.9(8)
C8 C7 C20 C23 177.1(6)
C6 C7 C20 C22 -122.8(7)
C8 C7 C20 C22 57.2(8)
C6 C7 C20 C21 116.8(7)
C8 C7 C20 C21 -63.1(8)
C6 C7 C20 C21A 170.7(15)
C8 C7 C20 C21A -9.3(16)
C4 N1 C24 C29 84.8(6)
U1 N1 C24 C29 -99.8(6)
C4 N1 C24 C25 -97.4(6)
U1 N1 C24 C25 78.0(6)
C29 C24 C25 C26 -2.4(10)
N1 C24 C25 C26 179.8(6)
C29 C24 C25 C30 178.9(6)
N1 C24 C25 C30 1.1(10)
C24 C25 C26 C27 -0.5(11)
C30 C25 C26 C27 178.2(7)
C25 C26 C27 C28 1.6(13)
C26 C27 C28 C29 0.2(12)
C27 C28 C29 C24 -3.0(11)
C27 C28 C29 C33 -176.2(7)
C25 C24 C29 C28 4.1(10)
N1 C24 C29 C28 -178.0(6)
C25 C24 C29 C33 177.0(7)
N1 C24 C29 C33 -5.1(10)
C26 C25 C30 C31 -74.5(9)
C24 C25 C30 C31 104.1(8)
C26 C25 C30 C32 50.5(9)
C24 C25 C30 C32 -130.8(7)
C28 C29 C33 C34 73.2(9)
C24 C29 C33 C34 -99.8(8)
C28 C29 C33 C35 -52.3(9)
C24 C29 C33 C35 134.7(7)
C5 N2 C36 C41 108.0(6)
U1 N2 C36 C41 -70.0(6)
C5 N2 C36 C37 -74.7(6)
U1 N2 C36 C37 107.2(5)
C41 C36 C37 C38 -0.7(9)
N2 C36 C37 C38 -178.0(6)
C41 C36 C37 C42 178.3(6)
N2 C36 C37 C42 1.0(9)
C36 C37 C38 C39 2.4(10)
C42 C37 C38 C39 -176.6(6)
C37 C38 C39 C40 -2.2(11)
C38 C39 C40 C41 0.2(10)
C39 C40 C41 C36 1.5(9)
C39 C40 C41 C45 -179.2(6)
C37 C36 C41 C40 -1.2(9)
N2 C36 C41 C40 176.0(5)
C37 C36 C41 C45 179.5(5)
N2 C36 C41 C45 -3.3(9)
C38 C37 C42 C43 58.4(9)
C36 C37 C42 C43 -120.6(7)
C38 C37 C42 C44 -66.4(8)
C36 C37 C42 C44 114.7(7)
C40 C41 C45 C46 90.3(7)
C36 C41 C45 C46 -90.4(7)
C40 C41 C45 C47 -35.0(9)
C36 C41 C45 C47 144.3(6)
C48 O1 C49 C50 -172.4(6)
U1 O1 C49 C50 -25.2(7)
C51 O2 C50 C49 75.8(8)
U1 O2 C50 C49 -68.6(6)
O1 C49 C50 O2 62.7(8)
U1 Cl1 Li1 O6 -92.1(9)
U1 Cl1 Li1 O4 91.6(9)
U1 Cl1 Li1 O3 172.0(4)
U1 Cl1 Li1 O5 -9.7(11)
O3 C53 C54 O4 57.3(7)
O5 C57 C58 O6 55.7(8)
C54 C53 O3 C52 176.8(5)
C54 C53 O3 Li1 -41.8(6)
O6 Li1 O3 C53 129.0(5)
O4 Li1 O3 C53 14.5(5)
O5 Li1 O3 C53 77(4)
Cl1 Li1 O3 C53 -111.9(5)
O6 Li1 O3 C52 -94.8(6)
O4 Li1 O3 C52 150.7(5)
O5 Li1 O3 C52 -146(3)
Cl1 Li1 O3 C52 24.3(7)
C53 C54 O4 C55 174.7(6)
C53 C54 O4 Li1 -45.4(7)
O6 Li1 O4 C55 65.0(8)
O3 Li1 O4 C55 153.4(5)
O5 Li1 O4 C55 -17.2(7)
Cl1 Li1 O4 C55 -118.6(7)
O6 Li1 O4 C54 -70.4(7)
O3 Li1 O4 C54 18.0(5)
O5 Li1 O4 C54 -152.6(4)
Cl1 Li1 O4 C54 106.0(6)
C58 C57 O5 C56 176.2(6)
C58 C57 O5 Li1 -53.6(7)
O6 Li1 O5 C57 31.0(5)
O4 Li1 O5 C57 145.1(5)
O3 Li1 O5 C57 83(4)
Cl1 Li1 O5 C57 -87.2(5)
O6 Li1 O5 C56 155.7(5)
O4 Li1 O5 C56 -90.2(6)
O3 Li1 O5 C56 -152(4)
Cl1 Li1 O5 C56 37.6(7)
C57 C58 O6 C59 -175.0(6)
C57 C58 O6 Li1 -27.9(8)
O4 Li1 O6 C58 -92.8(7)
O3 Li1 O6 C58 -172.5(5)
O5 Li1 O6 C58 -0.9(6)
Cl1 Li1 O6 C58 90.6(7)
O4 Li1 O6 C59 49.7(8)
O3 Li1 O6 C59 -30.1(7)
O5 Li1 O6 C59 141.5(5)
Cl1 Li1 O6 C59 -127.0(6)
